data_9015001
loop_
_publ_author_name
'Lornaux-Rubbens A'
'Wignacourt, J.'
'Drache, M.'
'Wallart, F.'

_publ_section_title
;
 Investigations structurales des composes K3-x(InX6-x(H2O)x,nH2O).
 I. Etude cristallographique (X=Br); comparaison
 des distances indium-ligand (X=Cl,Br)
 _cod_database_code 1004096
;
_journal_name_full 'Journal de Chimie Physique et de Physico-Chimie Biologique'
_journal_page_first 2041
_journal_page_last 2055
_journal_volume 88
_journal_year 1991
_chemical_formula_sum 'Br5 In K2 O'
_space_group_IT_number 62
_symmetry_space_group_name_Hall '-P 2ac 2n'
_symmetry_space_group_name_H-M 'P n m a'
_cell_angle_alpha 90
_cell_angle_beta 90
_cell_angle_gamma 90
_cell_length_a 14.509
_cell_length_b 10.369
_cell_length_c 7.590
_cell_formula_units_Z 4
_cell_volume 1141.869
_database_code_amcsd 0012756
_exptl_crystal_density_diffrn 3.540
_cod_duplicate_entry 1004096
_cod_original_formula_sum 'In Br5 O K2'
_cod_database_code 9015001
_amcsd_formula_title 'Br5 H2 In K2 O'

loop_
_space_group_symop_operation_xyz
x,y,z
x,1/2-y,z
-x,1/2+y,-z
1/2-x,1/2+y,1/2+z
1/2+x,1/2-y,1/2-z
1/2+x,y,1/2-z
1/2-x,-y,1/2+z
-x,-y,-z

loop_
_atom_site_label
_atom_site_fract_x
_atom_site_fract_y
_atom_site_fract_z
In1 0.11360 0.25000 0.80870
Br1 0.21530 0.25000 0.09350
Br2 0.25930 0.25000 0.60500
Br3 0.00140 0.25000 0.53370
Br4 0.10330 -0.00350 0.81270
O1 -0.01040 0.25000 0.98810
K1 0.35230 0.00100 0.86260

loop_
_cod_related_entry_id
_cod_related_entry_database
_cod_related_entry_code
1 AMCSD 0012756
